data_7708106
loop_
_publ_author_name
'Matos, Cati\'ucia R M O'
'Sanii, Rana'
'Wang, Shi-Qiang'
'Ronconi, C\'elia M'
'Zaworotko, Michael J.'

_publ_section_title
;
 Reversible single-crystal to single-crystal phase transformation between
 a new Werner clathrate and its apohost.
;
_journal_issue 37
_journal_name_full 'Dalton transactions (Cambridge, England : 2003)'
_journal_page_first 12923
_journal_page_last 12930
_journal_paper_doi 10.1039/d1dt01839f
_journal_volume 50
_journal_year 2021
_chemical_formula_moiety 'C70 H40 N10 Ni O8 S2'
_chemical_formula_sum 'C70 H40 N10 Ni O8 S2'
_chemical_formula_weight 1271.95
_space_group_crystal_system monoclinic
_space_group_IT_number 14
_space_group_name_Hall '-P 2yn'
_space_group_name_H-M_alt 'P 1 21/n 1'
_atom_sites_solution_hydrogens geom
_atom_sites_solution_primary dual
_audit_creation_date 2021-02-26
_audit_creation_method
;
Olex2 1.2
(compiled 2017.03.02 svn.r3394 for OlexSys, GUI svn.r5324)
;
_audit_update_record
;
2021-07-10 deposited with the CCDC.	2021-07-26 downloaded from the CCDC.
;
_cell_angle_alpha 90
_cell_angle_beta 98.707(4)
_cell_angle_gamma 90
_cell_formula_units_Z 2
_cell_length_a 7.5858(8)
_cell_length_b 23.454(3)
_cell_length_c 15.5656(17)
_cell_measurement_reflns_used 7926
_cell_measurement_temperature 100(2)
_cell_measurement_theta_max 25.26
_cell_measurement_theta_min 2.85
_cell_volume 2737.5(5)
_computing_cell_refinement 'SAINT V8.40B (?, 2016)'
_computing_data_reduction 'SAINT V8.40B (?, 2016)'
_computing_molecular_graphics 'Olex2 (Dolomanov et al., 2009)'
_computing_publication_material 'Olex2 (Dolomanov et al., 2009)'
_computing_structure_refinement 'ShelXL (Sheldrick, 2015)'
_computing_structure_solution 'XT (Sheldrick, 2015)'
_diffrn_ambient_temperature 100.0
_diffrn_detector 'Bruker APEX2 area detector'
_diffrn_detector_area_resol_mean 7.9
_diffrn_detector_type 'CCD area detector'
_diffrn_measured_fraction_theta_full 0.995
_diffrn_measured_fraction_theta_max 0.991
_diffrn_measurement_device 'three-circle diffractometer'
_diffrn_measurement_device_type 'Bruker APEX-II CCD'
_diffrn_measurement_method '\f and \w scans'
_diffrn_radiation_monochromator 'mirror optics'
_diffrn_radiation_probe x-ray
_diffrn_radiation_type MoK\a
_diffrn_radiation_wavelength 0.71073
_diffrn_reflns_av_R_equivalents 0.1698
_diffrn_reflns_av_unetI/netI 0.0811
_diffrn_reflns_Laue_measured_fraction_full 0.995
_diffrn_reflns_Laue_measured_fraction_max 0.991
_diffrn_reflns_limit_h_max 9
_diffrn_reflns_limit_h_min -9
_diffrn_reflns_limit_k_max 29
_diffrn_reflns_limit_k_min -29
_diffrn_reflns_limit_l_max 19
_diffrn_reflns_limit_l_min -19
_diffrn_reflns_number 77128
_diffrn_reflns_point_group_measured_fraction_full 0.995
_diffrn_reflns_point_group_measured_fraction_max 0.991
_diffrn_reflns_theta_full 25.242
_diffrn_reflns_theta_max 26.824
_diffrn_reflns_theta_min 2.648
_diffrn_source 'microfocus sealed X-ray tube'
_diffrn_source_type 'Incoatec I\ms'
_diffrn_standards_number 0
_exptl_absorpt_coefficient_mu 0.506
_exptl_absorpt_correction_T_max 0.7324
_exptl_absorpt_correction_T_min 0.6854
_exptl_absorpt_correction_type none
_exptl_absorpt_process_details
;
SADABS-2016/2 (Bruker,2016/2) was used for absorption correction.
wR2(int) was 0.1108 before and 0.0806 after correction.
The Ratio of minimum to maximum transmission is 0.9358.
The \l/2 correction factor is Not present.
;
_exptl_crystal_colour green
_exptl_crystal_colour_primary green
_exptl_crystal_density_diffrn 1.543
_exptl_crystal_description block
_exptl_crystal_F_000 1308
_exptl_crystal_size_max 0.26
_exptl_crystal_size_mid 0.21
_exptl_crystal_size_min 0.12
_refine_diff_density_max 0.518
_refine_diff_density_min -0.630
_refine_diff_density_rms 0.200
_refine_ls_extinction_method none
_refine_ls_goodness_of_fit_ref 1.082
_refine_ls_hydrogen_treatment constr
_refine_ls_matrix_type full
_refine_ls_number_parameters 412
_refine_ls_number_reflns 5837
_refine_ls_number_restraints 0
_refine_ls_restrained_S_all 1.082
_refine_ls_R_factor_all 0.1173
_refine_ls_R_factor_gt 0.0528
_refine_ls_shift/su_max 0.000
_refine_ls_shift/su_mean 0.000
_refine_ls_structure_factor_coef Fsqd
_refine_ls_weighting_details 'w=1/[\s^2^(Fo^2^)+(0.0725P)^2^+1.5310P] where P=(Fo^2^+2Fc^2^)/3'
_refine_ls_weighting_scheme calc
_refine_ls_wR_factor_gt 0.1174
_refine_ls_wR_factor_ref 0.1578
_reflns_Friedel_coverage 0.000
_reflns_number_gt 3627
_reflns_number_total 5837
_reflns_threshold_expression 'I > 2\s(I)'
_cod_data_source_file d1dt01839f2.cif
_cod_data_source_block l3nincs_but_meoh_0m
_cod_depositor_comments 'Adding full bibliography for 7708105--7708117.cif.'
_cod_database_code 7708106
_shelx_shelxl_version_number 2014/7
_shelx_space_group_comment
;
The symmetry employed for this shelxl refinement is uniquely defined
by the following loop, which should always be used as a source of
symmetry information in preference to the above space-group names.
They are only intended as comments.
;
_olex2_refinement_description
;
1. Fixed Uiso
 At 1.2 times of:
  All C(H) groups
2.a Aromatic/amide H refined with riding coordinates:
 C00F(H00F), C00H(H00H), C00K(H00K), C00L(H00L), C00O(H00O), C00P(H00P),
 C00T(H00T), C00U(H00U), C00X(H00X), C00Y(H00Y), C00Z(H00Z), C011(H011),
 C012(H012), C014(H014), C015(H015), C016(H016), C017(H017), C018(H018),
 C019(H019), C01A(H01A)
;
_olex2_submission_special_instructions 'No special instructions were received'

loop_
_space_group_symop_operation_xyz
'x, y, z'
'-x+1/2, y+1/2, -z+1/2'
'-x, -y, -z'
'x-1/2, -y-1/2, z-1/2'

loop_
_atom_site_label
_atom_site_type_symbol
_atom_site_fract_x
_atom_site_fract_y
_atom_site_fract_z
_atom_site_U_iso_or_equiv
_atom_site_adp_type
_atom_site_occupancy
_atom_site_site_symmetry_order
_atom_site_calc_flag
_atom_site_refinement_flags_posn
_atom_site_refinement_flags_adp
_atom_site_refinement_flags_occupancy
_atom_site_disorder_assembly
_atom_site_disorder_group
Ni01 Ni 0.5000 0.5000 0.5000 0.01432(18) Uani 1 2 d S T P . .
S002 S 0.03672(14) 0.50781(4) 0.25269(6) 0.0239(3) Uani 1 1 d . . . . .
O003 O 0.1996(4) 0.68772(11) 0.37968(17) 0.0223(6) Uani 1 1 d . . . . .
O004 O 0.4747(4) 0.27899(11) 0.73781(17) 0.0246(7) Uani 1 1 d . . . . .
O005 O 0.3971(4) 0.76884(11) 0.64337(17) 0.0235(6) Uani 1 1 d . . . . .
O006 O 0.4636(4) 0.45986(11) 0.84418(17) 0.0240(7) Uani 1 1 d . . . . .
N007 N 0.3725(4) 0.44286(12) 0.58031(19) 0.0152(7) Uani 1 1 d . . . . .
N008 N 0.4678(4) 0.36924(12) 0.7913(2) 0.0174(7) Uani 1 1 d . . . . .
N009 N 0.3698(4) 0.57336(12) 0.5550(2) 0.0166(7) Uani 1 1 d . . . . .
N00A N 0.2883(4) 0.49310(13) 0.4020(2) 0.0182(7) Uani 1 1 d . . . . .
N00B N 0.2916(4) 0.72780(12) 0.51288(19) 0.0164(7) Uani 1 1 d . . . . .
C00C C 0.3701(5) 0.38767(15) 0.7094(2) 0.0151(8) Uani 1 1 d . . . . .
C00D C 0.5156(5) 0.31160(16) 0.7984(2) 0.0165(8) Uani 1 1 d . . . . .
C00E C 0.2659(5) 0.83700(15) 0.4350(2) 0.0146(8) Uani 1 1 d . . . . .
C00F C 0.1274(5) 0.84813(16) 0.2586(2) 0.0199(9) Uani 1 1 d . . . . .
H00F H 0.0802 0.8516 0.1987 0.024 Uiso 1 1 calc R . . . .
C00G C 0.3347(5) 0.83163(15) 0.5238(2) 0.0155(8) Uani 1 1 d . . . . .
C00H C 0.4542(5) 0.42273(14) 0.6573(2) 0.0165(8) Uani 1 1 d . . . . .
H00H H 0.5748 0.4332 0.6764 0.020 Uiso 1 1 calc R . . . .
C00I C 0.3466(5) 0.77555(15) 0.5663(2) 0.0155(8) Uani 1 1 d . . . . .
C00J C 0.1818(5) 0.49881(15) 0.3405(2) 0.0163(8) Uani 1 1 d . . . . .
C00K C 0.1091(5) 0.39253(16) 0.6047(3) 0.0202(9) Uani 1 1 d . . . . .
H00K H -0.0116 0.3827 0.5846 0.024 Uiso 1 1 calc R . . . .
C00L C 0.1970(6) 0.61067(16) 0.6587(3) 0.0215(9) Uani 1 1 d . . . . .
H00L H 0.1343 0.6037 0.7061 0.026 Uiso 1 1 calc R . . . .
C00M C 0.2493(5) 0.89182(16) 0.3958(2) 0.0174(8) Uani 1 1 d . . . . .
C00N C 0.6464(5) 0.33126(16) 0.9533(2) 0.0180(8) Uani 1 1 d . . . . .
C00O C 0.1952(5) 0.37154(15) 0.6833(2) 0.0186(8) Uani 1 1 d . . . . .
H00O H 0.1358 0.3469 0.7180 0.022 Uiso 1 1 calc R . . . .
C00P C 0.1469(5) 0.79404(16) 0.2970(2) 0.0191(9) Uani 1 1 d . . . . .
H00P H 0.1131 0.7611 0.2629 0.023 Uiso 1 1 calc R . . . .
C00Q C 0.5063(5) 0.41046(16) 0.8580(2) 0.0181(8) Uani 1 1 d . . . . .
C00R C 0.6133(5) 0.29281(15) 0.8832(2) 0.0158(8) Uani 1 1 d . . . . .
C00S C 0.2148(5) 0.78830(15) 0.3836(2) 0.0163(8) Uani 1 1 d . . . . .
C00T C 0.2010(5) 0.42772(15) 0.5564(2) 0.0162(8) Uani 1 1 d . . . . .
H00T H 0.1398 0.4422 0.5031 0.019 Uiso 1 1 calc R . . . .
C00U C 0.1759(5) 0.89598(16) 0.3067(2) 0.0201(9) Uani 1 1 d . . . . .
H00U H 0.1601 0.9324 0.2800 0.024 Uiso 1 1 calc R . . . .
C00V C 0.2894(5) 0.67264(15) 0.5538(2) 0.0169(8) Uani 1 1 d . . . . .
C00W C 0.5971(5) 0.38930(16) 0.9429(2) 0.0171(8) Uani 1 1 d . . . . .
C00X C 0.3716(5) 0.62611(15) 0.5213(2) 0.0169(8) Uani 1 1 d . . . . .
H00X H 0.4321 0.6319 0.4728 0.020 Uiso 1 1 calc R . . . .
C00Y C 0.2037(5) 0.66505(16) 0.6250(2) 0.0201(9) Uani 1 1 d . . . . .
H00Y H 0.1507 0.6963 0.6503 0.024 Uiso 1 1 calc R . . . .
C00Z C 0.2818(5) 0.56664(16) 0.6232(2) 0.0190(9) Uani 1 1 d . . . . .
H00Z H 0.2780 0.5297 0.6479 0.023 Uiso 1 1 calc R . . . .
C010 C 0.7320(5) 0.31126(17) 1.0353(3) 0.0219(9) Uani 1 1 d . . . . .
C011 C 0.3742(5) 0.93422(16) 0.5334(2) 0.0207(9) Uani 1 1 d . . . . .
H011 H 0.4114 0.9670 0.5671 0.025 Uiso 1 1 calc R . . . .
C012 C 0.3050(6) 0.93995(16) 0.4473(3) 0.0213(9) Uani 1 1 d . . . . .
H012 H 0.2943 0.9769 0.4219 0.026 Uiso 1 1 calc R . . . .
C013 C 0.2328(5) 0.73088(16) 0.4215(2) 0.0174(8) Uani 1 1 d . . . . .
C014 C 0.3902(5) 0.87970(16) 0.5720(3) 0.0202(9) Uani 1 1 d . . . . .
H014 H 0.4395 0.8759 0.6315 0.024 Uiso 1 1 calc R . . . .
C015 C 0.6328(6) 0.42633(17) 1.0123(3) 0.0240(9) Uani 1 1 d . . . . .
H015 H 0.6003 0.4654 1.0052 0.029 Uiso 1 1 calc R . . . .
C016 C 0.7821(6) 0.25333(18) 1.0439(3) 0.0247(9) Uani 1 1 d . . . . .
H016 H 0.8369 0.2392 1.0987 0.030 Uiso 1 1 calc R . . . .
C017 C 0.6691(5) 0.23712(16) 0.8929(3) 0.0205(9) Uani 1 1 d . . . . .
H017 H 0.6511 0.2119 0.8446 0.025 Uiso 1 1 calc R . . . .
C018 C 0.7523(6) 0.21749(17) 0.9739(3) 0.0261(10) Uani 1 1 d . . . . .
H018 H 0.7886 0.1788 0.9803 0.031 Uiso 1 1 calc R . . . .
C019 C 0.7176(6) 0.40640(18) 1.0938(3) 0.0264(10) Uani 1 1 d . . . . .
H019 H 0.7406 0.4321 1.1414 0.032 Uiso 1 1 calc R . . . .
C01A C 0.7666(6) 0.35074(19) 1.1049(3) 0.0269(10) Uani 1 1 d . . . . .
H01A H 0.8248 0.3382 1.1600 0.032 Uiso 1 1 calc R . . . .

loop_
_atom_site_aniso_label
_atom_site_aniso_U_11
_atom_site_aniso_U_22
_atom_site_aniso_U_33
_atom_site_aniso_U_23
_atom_site_aniso_U_13
_atom_site_aniso_U_12
Ni01 0.0173(4) 0.0137(3) 0.0109(3) 0.0027(3) -0.0012(3) -0.0011(3)
S002 0.0258(6) 0.0276(5) 0.0158(5) 0.0004(4) -0.0051(4) 0.0025(4)
O003 0.0318(17) 0.0151(13) 0.0187(14) -0.0014(11) -0.0003(12) -0.0026(12)
O004 0.0333(17) 0.0201(14) 0.0184(14) -0.0024(12) -0.0030(13) 0.0041(13)
O005 0.0331(17) 0.0182(13) 0.0170(15) 0.0018(12) -0.0040(12) 0.0023(12)
O006 0.0361(18) 0.0144(13) 0.0202(15) 0.0006(11) -0.0003(13) 0.0009(12)
N007 0.0197(18) 0.0118(14) 0.0136(16) 0.0015(12) 0.0014(13) 0.0027(13)
N008 0.0242(18) 0.0146(15) 0.0127(16) 0.0018(13) 0.0010(14) -0.0007(13)
N009 0.0184(17) 0.0137(15) 0.0167(16) 0.0009(13) -0.0007(13) -0.0001(13)
N00A 0.0215(18) 0.0175(16) 0.0155(16) 0.0018(13) 0.0024(14) -0.0013(14)
N00B 0.0216(18) 0.0132(15) 0.0138(16) -0.0001(13) 0.0006(14) 0.0006(13)
C00C 0.022(2) 0.0126(17) 0.0102(18) -0.0024(14) 0.0011(16) 0.0011(16)
C00D 0.017(2) 0.0185(19) 0.0143(19) 0.0000(16) 0.0034(16) -0.0009(16)
C00E 0.0131(19) 0.0153(17) 0.0149(18) 0.0021(15) 0.0010(15) 0.0013(15)
C00F 0.026(2) 0.023(2) 0.0104(18) 0.0018(16) 0.0001(16) 0.0036(17)
C00G 0.0144(19) 0.0178(18) 0.0147(18) 0.0000(15) 0.0030(15) -0.0019(15)
C00H 0.021(2) 0.0120(17) 0.0152(19) 0.0010(15) -0.0010(16) 0.0001(16)
C00I 0.016(2) 0.0156(18) 0.0142(19) 0.0007(15) 0.0009(16) 0.0011(15)
C00J 0.020(2) 0.0132(17) 0.0166(19) -0.0010(16) 0.0064(16) -0.0023(16)
C00K 0.019(2) 0.0193(19) 0.021(2) 0.0003(17) -0.0009(17) -0.0026(17)
C00L 0.027(2) 0.021(2) 0.018(2) -0.0007(17) 0.0060(18) -0.0006(18)
C00M 0.021(2) 0.0165(18) 0.0148(19) 0.0004(15) 0.0032(16) 0.0019(16)
C00N 0.016(2) 0.0201(19) 0.019(2) 0.0033(16) 0.0045(16) -0.0006(16)
C00O 0.021(2) 0.0168(19) 0.019(2) -0.0016(16) 0.0045(17) -0.0030(16)
C00P 0.021(2) 0.0201(19) 0.017(2) -0.0029(16) 0.0030(17) -0.0015(16)
C00Q 0.019(2) 0.0180(19) 0.017(2) 0.0003(16) 0.0032(16) -0.0065(16)
C00R 0.016(2) 0.0177(18) 0.0138(19) 0.0009(15) 0.0036(16) -0.0014(15)
C00S 0.018(2) 0.0160(18) 0.0143(19) 0.0013(15) 0.0000(16) -0.0001(15)
C00T 0.021(2) 0.0139(17) 0.0128(18) -0.0020(15) 0.0004(16) 0.0021(16)
C00U 0.025(2) 0.0166(19) 0.018(2) 0.0042(16) 0.0017(17) 0.0001(17)
C00V 0.0148(19) 0.0168(18) 0.0174(19) 0.0021(16) -0.0028(16) 0.0012(15)
C00W 0.018(2) 0.0206(19) 0.0123(19) 0.0010(16) 0.0002(16) -0.0044(16)
C00X 0.016(2) 0.0191(19) 0.0146(19) 0.0003(15) -0.0009(16) -0.0003(15)
C00Y 0.021(2) 0.0204(19) 0.019(2) -0.0033(17) 0.0027(17) 0.0002(17)
C00Z 0.024(2) 0.0149(18) 0.018(2) 0.0028(16) 0.0031(17) -0.0019(16)
C010 0.020(2) 0.029(2) 0.017(2) 0.0055(17) 0.0020(17) -0.0053(18)
C011 0.027(2) 0.0176(19) 0.017(2) -0.0052(16) 0.0017(17) -0.0063(17)
C012 0.029(2) 0.0135(18) 0.022(2) 0.0004(16) 0.0044(18) 0.0000(17)
C013 0.016(2) 0.0194(19) 0.0156(19) 0.0001(16) 0.0000(16) -0.0001(16)
C014 0.024(2) 0.0201(19) 0.016(2) -0.0016(16) -0.0004(17) 0.0019(17)
C015 0.028(2) 0.023(2) 0.020(2) -0.0024(18) 0.0021(18) -0.0063(18)
C016 0.021(2) 0.032(2) 0.020(2) 0.0091(19) -0.0013(17) 0.0023(18)
C017 0.023(2) 0.0204(19) 0.020(2) -0.0017(17) 0.0065(17) -0.0001(17)
C018 0.023(2) 0.024(2) 0.031(2) 0.0091(19) 0.0023(19) 0.0056(18)
C019 0.029(2) 0.032(2) 0.018(2) -0.0057(18) 0.0012(18) -0.0075(19)
C01A 0.025(2) 0.038(3) 0.015(2) 0.0022(18) -0.0036(18) -0.0076(19)

loop_
_atom_type_symbol
_atom_type_description
_atom_type_scat_dispersion_real
_atom_type_scat_dispersion_imag
_atom_type_scat_source
C C 0.0033 0.0016 'International Tables Vol C Tables 4.2.6.8 and 6.1.1.4'
H H 0.0000 0.0000 'International Tables Vol C Tables 4.2.6.8 and 6.1.1.4'
N N 0.0061 0.0033 'International Tables Vol C Tables 4.2.6.8 and 6.1.1.4'
Ni Ni 0.3393 1.1124 'International Tables Vol C Tables 4.2.6.8 and 6.1.1.4'
O O 0.0106 0.0060 'International Tables Vol C Tables 4.2.6.8 and 6.1.1.4'
S S 0.1246 0.1234 'International Tables Vol C Tables 4.2.6.8 and 6.1.1.4'

loop_
_geom_angle_atom_site_label_1
_geom_angle_atom_site_label_2
_geom_angle_atom_site_label_3
_geom_angle
_geom_angle_site_symmetry_1
_geom_angle_site_symmetry_3
_geom_angle_publ_flag
N007 Ni01 N007 180.0 3_666 . ?
N007 Ni01 N009 90.37(11) . 3_666 ?
N007 Ni01 N009 90.37(11) 3_666 . ?
N007 Ni01 N009 89.63(11) . . ?
N007 Ni01 N009 89.63(12) 3_666 3_666 ?
N009 Ni01 N009 180.0 3_666 . ?
N00A Ni01 N007 90.73(12) 3_666 3_666 ?
N00A Ni01 N007 90.73(12) . . ?
N00A Ni01 N007 89.27(12) . 3_666 ?
N00A Ni01 N007 89.27(12) 3_666 . ?
N00A Ni01 N009 90.21(12) 3_666 3_666 ?
N00A Ni01 N009 90.21(12) . . ?
N00A Ni01 N009 89.79(12) . 3_666 ?
N00A Ni01 N009 89.79(12) 3_666 . ?
N00A Ni01 N00A 180.0 3_666 . ?
C00H N007 Ni01 123.1(3) . . ?
C00T N007 Ni01 120.2(2) . . ?
C00T N007 C00H 116.6(3) . . ?
C00D N008 C00C 116.9(3) . . ?
C00D N008 C00Q 125.4(3) . . ?
C00Q N008 C00C 117.7(3) . . ?
C00X N009 Ni01 122.1(3) . . ?
C00X N009 C00Z 116.8(3) . . ?
C00Z N009 Ni01 121.1(2) . . ?
C00J N00A Ni01 166.6(3) . . ?
C00I N00B C00V 118.1(3) . . ?
C00I N00B C013 124.3(3) . . ?
C013 N00B C00V 117.5(3) . . ?
C00H C00C N008 118.6(3) . . ?
C00H C00C C00O 120.0(3) . . ?
C00O C00C N008 121.4(3) . . ?
O004 C00D N008 120.9(3) . . ?
O004 C00D C00R 122.6(3) . . ?
N008 C00D C00R 116.5(3) . . ?
C00G C00E C00M 119.9(3) . . ?
C00G C00E C00S 120.8(3) . . ?
C00S C00E C00M 119.3(3) . . ?
C00U C00F C00P 120.5(3) . . ?
C00E C00G C00I 120.7(3) . . ?
C014 C00G C00E 119.8(3) . . ?
C014 C00G C00I 119.5(3) . . ?
N007 C00H C00C 122.7(4) . . ?
O005 C00I N00B 119.8(3) . . ?
O005 C00I C00G 123.3(3) . . ?
N00B C00I C00G 116.8(3) . . ?
N00A C00J S002 178.3(4) . . ?
C00T C00K C00O 119.0(4) . . ?
C00Z C00L C00Y 119.5(4) . . ?
C00U C00M C00E 118.6(3) . . ?
C012 C00M C00E 118.7(3) . . ?
C012 C00M C00U 122.7(3) . . ?
C00R C00N C00W 121.0(3) . . ?
C00R C00N C010 119.2(4) . . ?
C00W C00N C010 119.8(4) . . ?
C00C C00O C00K 117.8(4) . . ?
C00S C00P C00F 120.4(3) . . ?
O006 C00Q N008 120.1(3) . . ?
O006 C00Q C00W 123.6(3) . . ?
N008 C00Q C00W 116.2(3) . . ?
C00N C00R C00D 120.4(3) . . ?
C017 C00R C00D 119.0(3) . . ?
C017 C00R C00N 120.5(3) . . ?
C00E C00S C013 120.9(3) . . ?
C00P C00S C00E 120.3(3) . . ?
C00P C00S C013 118.8(3) . . ?
N007 C00T C00K 123.8(4) . . ?
C00F C00U C00M 120.8(3) . . ?
C00X C00V N00B 120.5(3) . . ?
C00Y C00V N00B 120.6(3) . . ?
C00Y C00V C00X 118.9(3) . . ?
C00N C00W C00Q 120.3(3) . . ?
C015 C00W C00N 119.9(4) . . ?
C015 C00W C00Q 119.8(4) . . ?
N009 C00X C00V 123.3(4) . . ?
C00V C00Y C00L 118.2(4) . . ?
N009 C00Z C00L 123.2(3) . . ?
C016 C010 C00N 118.9(4) . . ?
C016 C010 C01A 122.6(4) . . ?
C01A C010 C00N 118.5(4) . . ?
C012 C011 C014 120.1(3) . . ?
C011 C012 C00M 121.0(3) . . ?
O003 C013 N00B 120.2(3) . . ?
O003 C013 C00S 123.5(3) . . ?
N00B C013 C00S 116.3(3) . . ?
C00G C014 C011 120.6(3) . . ?
C00W C015 C019 120.2(4) . . ?
C018 C016 C010 120.4(4) . . ?
C00R C017 C018 120.1(4) . . ?
C016 C018 C017 120.9(4) . . ?
C01A C019 C015 120.7(4) . . ?
C019 C01A C010 120.9(4) . . ?

loop_
_geom_bond_atom_site_label_1
_geom_bond_atom_site_label_2
_geom_bond_distance
_geom_bond_site_symmetry_2
_geom_bond_publ_flag
Ni01 N007 2.159(3) 3_666 ?
Ni01 N007 2.159(3) . ?
Ni01 N009 2.219(3) 3_666 ?
Ni01 N009 2.219(3) . ?
Ni01 N00A 2.047(3) 3_666 ?
Ni01 N00A 2.047(3) . ?
S002 C00J 1.633(4) . ?
O003 C013 1.209(4) . ?
O004 C00D 1.218(4) . ?
O005 C00I 1.214(4) . ?
O006 C00Q 1.213(5) . ?
N007 C00H 1.348(5) . ?
N007 C00T 1.346(5) . ?
N008 C00C 1.441(5) . ?
N008 C00D 1.400(5) . ?
N008 C00Q 1.416(5) . ?
N009 C00X 1.345(5) . ?
N009 C00Z 1.346(5) . ?
N00A C00J 1.163(5) . ?
N00B C00I 1.419(5) . ?
N00B C00V 1.443(5) . ?
N00B C013 1.427(5) . ?
C00C C00H 1.378(5) . ?
C00C C00O 1.380(5) . ?
C00D C00R 1.480(5) . ?
C00E C00G 1.408(5) . ?
C00E C00M 1.420(5) . ?
C00E C00S 1.414(5) . ?
C00F C00P 1.401(5) . ?
C00F C00U 1.368(5) . ?
C00G C00I 1.469(5) . ?
C00G C014 1.384(5) . ?
C00K C00O 1.386(5) . ?
C00K C00T 1.375(5) . ?
C00L C00Y 1.383(5) . ?
C00L C00Z 1.376(5) . ?
C00M C00U 1.418(5) . ?
C00M C012 1.412(5) . ?
C00N C00R 1.408(5) . ?
C00N C00W 1.415(5) . ?
C00N C010 1.421(5) . ?
C00P C00S 1.375(5) . ?
C00Q C00W 1.480(5) . ?
C00R C017 1.374(5) . ?
C00S C013 1.468(5) . ?
C00V C00X 1.390(5) . ?
C00V C00Y 1.380(5) . ?
C00W C015 1.380(5) . ?
C010 C016 1.412(6) . ?
C010 C01A 1.420(6) . ?
C011 C012 1.369(5) . ?
C011 C014 1.410(5) . ?
C015 C019 1.412(6) . ?
C016 C018 1.368(6) . ?
C017 C018 1.399(6) . ?
C019 C01A 1.361(6) . ?
